data_2236566
loop_
_publ_author_name
'Ayd\?in, Abdullah'
'Akkurt, Mehmet'
'Gul, Halise Inci'
'Mete, Ebru'
'Sahin, Ertan'

_publ_section_title
;
 <i>N</i>-(2-Benzoylethyl)propan-2-aminium chloride
;
_journal_coeditor_code QM2079
_journal_issue 9
_journal_name_full 'Acta Crystallographica Section E'
_journal_page_first o2702
_journal_page_last o2703
_journal_paper_doi 10.1107/S1600536812035106
_journal_volume 68
_journal_year 2012
_chemical_formula_iupac 'C12 H18 N O +, Cl -'
_chemical_formula_moiety 'C12 H18 N O +, Cl -'
_chemical_formula_sum 'C12 H18 Cl N O'
_chemical_formula_weight 227.72
_chemical_name_systematic
;
<i>N</i>-(2-Benzoylethyl)propan-2-aminium chloride
;
_space_group_IT_number 14
_symmetry_cell_setting monoclinic
_symmetry_space_group_name_Hall '-P 2yn'
_symmetry_space_group_name_H-M 'P 1 21/n 1'
_atom_sites_solution_hydrogens geom
_atom_sites_solution_primary direct
_atom_sites_solution_secondary difmap
_cell_angle_alpha 90
_cell_angle_beta 97.174(5)
_cell_angle_gamma 90
_cell_formula_units_Z 4
_cell_length_a 8.036(5)
_cell_length_b 8.656(5)
_cell_length_c 18.403(5)
_cell_measurement_reflns_used 3090
_cell_measurement_temperature 294(2)
_cell_measurement_theta_max 26.3536
_cell_measurement_theta_min 2.2307
_cell_volume 1270.1(11)
_computing_cell_refinement 'CrystalClear (Rigaku/MSC, 2005)'
_computing_data_collection 'CrystalClear (Rigaku/MSC, 2005)'
_computing_data_reduction 'CrystalClear (Rigaku/MSC, 2005)'
_computing_molecular_graphics 'ORTEP-3 for Windows (Farrugia, 1997) and PLATON (Spek, 2009)'
_computing_publication_material 'WinGX (Farrugia, 1999)'
_computing_structure_refinement 'SHELXL97 (Sheldrick, 2008)'
_computing_structure_solution 'SHELXS97 (Sheldrick, 2008)'
_diffrn_ambient_temperature 294(2)
_diffrn_detector_area_resol_mean 10.0000
_diffrn_measured_fraction_theta_full 0.986
_diffrn_measured_fraction_theta_max 0.986
_diffrn_measurement_device 'Rigaku R-AXIS RAPID-S'
_diffrn_measurement_method dtprofit.ref
_diffrn_radiation_monochromator 'Graphite Monochromator'
_diffrn_radiation_source 'Sealed Tube'
_diffrn_radiation_type 'Mo K\a'
_diffrn_radiation_wavelength 0.71073
_diffrn_reflns_av_R_equivalents 0.1157
_diffrn_reflns_av_sigmaI/netI 0.0642
_diffrn_reflns_limit_h_max 9
_diffrn_reflns_limit_h_min -9
_diffrn_reflns_limit_k_max 10
_diffrn_reflns_limit_k_min -9
_diffrn_reflns_limit_l_max 22
_diffrn_reflns_limit_l_min -22
_diffrn_reflns_number 15799
_diffrn_reflns_reduction_process
;
;
_diffrn_reflns_theta_full 25.50
_diffrn_reflns_theta_max 25.50
_diffrn_reflns_theta_min 2.23
_exptl_absorpt_coefficient_mu 0.277
_exptl_absorpt_correction_T_max 0.967
_exptl_absorpt_correction_T_min 0.958
_exptl_absorpt_correction_type multi-scan
_exptl_absorpt_process_details '(Blessing, 1995)'
_exptl_crystal_colour white
_exptl_crystal_density_diffrn 1.191
_exptl_crystal_density_method 'Not Measured'
_exptl_crystal_description block
_exptl_crystal_F_000 488
_exptl_crystal_size_max 0.16
_exptl_crystal_size_mid 0.13
_exptl_crystal_size_min 0.12
_refine_diff_density_max 0.494
_refine_diff_density_min -0.185
_refine_ls_extinction_method none
_refine_ls_goodness_of_fit_ref 1.046
_refine_ls_hydrogen_treatment mixed
_refine_ls_matrix_type full
_refine_ls_number_parameters 145
_refine_ls_number_reflns 2334
_refine_ls_number_restraints 2
_refine_ls_restrained_S_all 1.045
_refine_ls_R_factor_all 0.1390
_refine_ls_R_factor_gt 0.0745
_refine_ls_shift/su_max 0.001
_refine_ls_shift/su_mean 0.000
_refine_ls_structure_factor_coef Fsqd
_refine_ls_weighting_details 'calc w=1/[\s^2^(Fo^2^)+(0.0971P)^2^+0.2008P] where P=(Fo^2^+2Fc^2^)/3'
_refine_ls_weighting_scheme calc
_refine_ls_wR_factor_gt 0.1871
_refine_ls_wR_factor_ref 0.2243
_reflns_number_gt 1204
_reflns_number_total 2334
_reflns_threshold_expression I>2\s(I)
_cod_data_source_file qm2079.cif
_cod_data_source_block I
_cod_original_sg_symbol_H-M 'P 21/n'
_cod_database_code 2236566
_cod_database_fobs_code 2236566

loop_
_symmetry_equiv_pos_site_id
_symmetry_equiv_pos_as_xyz
1 x,y,z
2 1/2-x,1/2+y,1/2-z
3 -x,-y,-z
4 1/2+x,1/2-y,1/2+z

loop_
_atom_site_aniso_label
_atom_site_aniso_U_11
_atom_site_aniso_U_22
_atom_site_aniso_U_33
_atom_site_aniso_U_12
_atom_site_aniso_U_13
_atom_site_aniso_U_23
O1 0.151(3) 0.161(4) 0.065(2) -0.063(3) 0.007(2) -0.016(2)
N1 0.065(2) 0.066(2) 0.076(3) -0.0063(19) 0.0105(16) 0.0006(18)
C1 0.093(4) 0.099(4) 0.083(3) -0.006(3) 0.027(3) -0.010(3)
C2 0.082(4) 0.143(6) 0.119(5) -0.017(3) 0.022(3) -0.019(4)
C3 0.087(4) 0.138(5) 0.113(5) 0.003(3) 0.039(4) 0.015(4)
C4 0.091(4) 0.136(5) 0.086(4) 0.025(4) 0.028(3) 0.020(3)
C5 0.094(4) 0.102(4) 0.069(3) 0.013(3) 0.012(3) 0.003(3)
C6 0.078(3) 0.072(3) 0.068(3) 0.009(2) 0.015(2) -0.002(2)
C7 0.097(4) 0.086(3) 0.065(3) 0.002(3) 0.009(2) -0.003(2)
C8 0.084(3) 0.075(3) 0.067(3) -0.007(2) 0.015(2) -0.001(2)
C9 0.081(3) 0.078(3) 0.072(3) -0.004(2) 0.007(2) 0.002(2)
C10 0.069(3) 0.069(3) 0.118(4) -0.005(2) 0.016(3) 0.003(3)
C11 0.127(5) 0.131(5) 0.151(6) -0.037(4) 0.061(4) -0.027(4)
C12 0.090(4) 0.069(3) 0.168(6) -0.015(3) 0.021(3) 0.002(3)
Cl1 0.0792(8) 0.0703(8) 0.0974(9) 0.0004(6) 0.0050(6) -0.0080(6)

loop_
_atom_site_type_symbol
_atom_site_label
_atom_site_fract_x
_atom_site_fract_y
_atom_site_fract_z
_atom_site_U_iso_or_equiv
_atom_site_thermal_displace_type
_atom_site_calc_flag
_atom_site_refinement_flags
_atom_site_occupancy
O O1 0.2324(5) 0.4012(5) 1.02649(18) 0.1262(18) Uani d . 1.000
N N1 0.3982(4) 0.4236(4) 0.8222(2) 0.0689(14) Uani d D 1.000
C C1 -0.1184(6) 0.1831(6) 0.9398(3) 0.090(2) Uani d . 1.000
C C2 -0.2586(7) 0.1067(7) 0.9575(4) 0.114(3) Uani d . 1.000
C C3 -0.2887(7) 0.0999(7) 1.0303(4) 0.110(3) Uani d . 1.000
C C4 -0.1824(7) 0.1686(8) 1.0833(3) 0.103(3) Uani d . 1.000
C C5 -0.0433(7) 0.2458(6) 1.0658(3) 0.088(2) Uani d . 1.000
C C6 -0.0099(6) 0.2528(5) 0.9940(2) 0.0722(17) Uani d . 1.000
C C7 0.1440(6) 0.3359(6) 0.9778(3) 0.0828(19) Uani d . 1.000
C C8 0.1897(5) 0.3369(5) 0.9007(2) 0.0749(17) Uani d . 1.000
C C9 0.3548(5) 0.4217(5) 0.8982(2) 0.0772(17) Uani d . 1.000
C C10 0.5624(6) 0.5009(5) 0.8146(3) 0.0850(19) Uani d . 1.000
C C11 0.6181(8) 0.4545(7) 0.7460(4) 0.133(3) Uani d . 1.000
C C12 0.5461(6) 0.6727(6) 0.8219(3) 0.109(3) Uani d . 1.000
Cl Cl1 0.40593(14) 0.07597(13) 0.77578(6) 0.0828(5) Uani d . 1.000
H H1 -0.09700 0.18770 0.89130 0.1080 Uiso c R 1.000
H H1N 0.321(5) 0.453(5) 0.788(2) 0.0990 Uiso d D 1.000
H H2 -0.33240 0.06020 0.92100 0.1370 Uiso c R 1.000
H H2N 0.402(6) 0.332(3) 0.803(2) 0.0990 Uiso d D 1.000
H H3 -0.38260 0.04780 1.04250 0.1320 Uiso c R 1.000
H H4 -0.20350 0.16370 1.13180 0.1240 Uiso c R 1.000
H H5 0.02880 0.29350 1.10240 0.1060 Uiso c R 1.000
H H8A 0.10170 0.38750 0.86830 0.0900 Uiso c R 1.000
H H8B 0.19980 0.23160 0.88380 0.0900 Uiso c R 1.000
H H9A 0.34510 0.52680 0.91550 0.0930 Uiso c R 1.000
H H9B 0.44310 0.37050 0.93010 0.0930 Uiso c R 1.000
H H10 0.64530 0.46460 0.85460 0.1020 Uiso c R 1.000
H H11A 0.53580 0.48440 0.70610 0.1990 Uiso c R 1.000
H H11B 0.63260 0.34440 0.74560 0.1990 Uiso c R 1.000
H H11C 0.72290 0.50400 0.74080 0.1990 Uiso c R 1.000
H H12A 0.65050 0.72110 0.81500 0.1630 Uiso c R 1.000
H H12B 0.51800 0.69720 0.86970 0.1630 Uiso c R 1.000
H H12C 0.45930 0.70980 0.78540 0.1630 Uiso c R 1.000

loop_
_atom_type_symbol
_atom_type_description
_atom_type_scat_dispersion_real
_atom_type_scat_dispersion_imag
_atom_type_scat_source
C C 0.0033 0.0016 ' International Tables Vol C Tables 4.2.6.8 and 6.1.1.4'
H H 0.0000 0.0000 ' International Tables Vol C Tables 4.2.6.8 and 6.1.1.4'
Cl Cl 0.1484 0.1585 ' International Tables Vol C Tables 4.2.6.8 and 6.1.1.4'
N N 0.0061 0.0033 ' International Tables Vol C Tables 4.2.6.8 and 6.1.1.4'
O O 0.0106 0.0060 ' International Tables Vol C Tables 4.2.6.8 and 6.1.1.4'

loop_
_geom_angle_atom_site_label_1
_geom_angle_atom_site_label_2
_geom_angle_atom_site_label_3
_geom_angle
_geom_angle_publ_flag
C9 N1 C10 113.9(3) no
C10 N1 H1N 111(3) no
C9 N1 H1N 117(3) no
C9 N1 H2N 113(2) no
C10 N1 H2N 107(3) no
H1N N1 H2N 92(4) no
C2 C1 C6 120.0(5) no
C1 C2 C3 119.5(6) no
C2 C3 C4 120.4(5) no
C3 C4 C5 120.3(5) no
C4 C5 C6 120.4(5) no
C5 C6 C7 118.5(4) no
C1 C6 C7 122.1(4) no
C1 C6 C5 119.4(5) no
O1 C7 C6 120.1(5) no
C6 C7 C8 119.7(4) no
O1 C7 C8 120.2(4) no
C7 C8 C9 110.3(3) no
N1 C9 C8 110.0(3) no
N1 C10 C12 110.2(4) no
C11 C10 C12 113.1(5) no
N1 C10 C11 109.2(4) no
C2 C1 H1 120.00 no
C6 C1 H1 120.00 no
C1 C2 H2 120.00 no
C3 C2 H2 120.00 no
C2 C3 H3 120.00 no
C4 C3 H3 120.00 no
C3 C4 H4 120.00 no
C5 C4 H4 120.00 no
C4 C5 H5 120.00 no
C6 C5 H5 120.00 no
C7 C8 H8A 110.00 no
C7 C8 H8B 110.00 no
C9 C8 H8A 110.00 no
C9 C8 H8B 110.00 no
H8A C8 H8B 108.00 no
N1 C9 H9A 110.00 no
N1 C9 H9B 110.00 no
C8 C9 H9A 110.00 no
C8 C9 H9B 110.00 no
H9A C9 H9B 108.00 no
N1 C10 H10 108.00 no
C11 C10 H10 108.00 no
C12 C10 H10 108.00 no
C10 C11 H11A 109.00 no
C10 C11 H11B 109.00 no
C10 C11 H11C 109.00 no
H11A C11 H11B 110.00 no
H11A C11 H11C 109.00 no
H11B C11 H11C 109.00 no
C10 C12 H12A 109.00 no
C10 C12 H12B 110.00 no
C10 C12 H12C 109.00 no
H12A C12 H12B 110.00 no
H12A C12 H12C 109.00 no
H12B C12 H12C 109.00 no

loop_
_geom_bond_atom_site_label_1
_geom_bond_atom_site_label_2
_geom_bond_distance
_geom_bond_publ_flag
O1 C7 1.212(6) no
N1 C9 1.483(5) no
N1 C10 1.502(6) no
N1 H1N 0.87(4) no
N1 H2N 0.87(3) no
C1 C2 1.380(8) no
C1 C6 1.379(7) no
C2 C3 1.392(10) no
C3 C4 1.352(9) no
C4 C5 1.375(8) no
C5 C6 1.382(7) no
C6 C7 1.493(7) no
C7 C8 1.509(7) no
C8 C9 1.522(6) no
C10 C12 1.500(7) no
C10 C11 1.448(9) no
C1 H1 0.9300 no
C2 H2 0.9300 no
C3 H3 0.9300 no
C4 H4 0.9300 no
C5 H5 0.9300 no
C8 H8A 0.9700 no
C8 H8B 0.9700 no
C9 H9A 0.9700 no
C9 H9B 0.9700 no
C10 H10 0.9800 no
C11 H11A 0.9600 no
C11 H11B 0.9600 no
C11 H11C 0.9600 no
C12 H12A 0.9600 no
C12 H12B 0.9600 no
C12 H12C 0.9600 no

loop_
_geom_hbond_atom_site_label_D
_geom_hbond_atom_site_label_H
_geom_hbond_atom_site_label_A
_geom_hbond_site_symmetry_A
_geom_hbond_distance_DH
_geom_hbond_distance_HA
_geom_hbond_distance_DA
_geom_hbond_angle_DHA
_geom_hbond_publ_flag
N1 H1N Cl1 2_556 0.87(4) 2.30(4) 3.141(4) 163(4) yes
N1 H2N Cl1 . 0.87(3) 2.27(3) 3.131(4) 169(4) yes
C10 H10 O1 3_667 0.98 2.56 3.284(7) 130. yes

loop_
_geom_torsion_atom_site_label_1
_geom_torsion_atom_site_label_2
_geom_torsion_atom_site_label_3
_geom_torsion_atom_site_label_4
_geom_torsion
_geom_torsion_publ_flag
C10 N1 C9 C8 -178.2(3) no
C9 N1 C10 C11 161.9(4) no
C9 N1 C10 C12 -73.3(5) no
C2 C1 C6 C7 179.6(5) no
C6 C1 C2 C3 -0.4(8) no
C2 C1 C6 C5 -0.2(8) no
C1 C2 C3 C4 0.6(9) no
C2 C3 C4 C5 -0.1(10) no
C3 C4 C5 C6 -0.6(9) no
C4 C5 C6 C1 0.7(8) no
C4 C5 C6 C7 -179.1(5) no
C5 C6 C7 C8 176.1(4) no
C1 C6 C7 O1 176.9(5) no
C1 C6 C7 C8 -3.7(7) no
C5 C6 C7 O1 -3.3(7) no
O1 C7 C8 C9 2.1(6) no
C6 C7 C8 C9 -177.3(4) no
C7 C8 C9 N1 -179.5(4) no

loop_
_cod_related_entry_id
_cod_related_entry_database
_cod_related_entry_code
1 ChemSpider 30658145
